data_4338278
loop_
_publ_author_name
'Lin, Lang'
'Yu, Rongmin'
'Wu, Xiao-Yuan'
'Yang, Wen-Bin'
'Zhang, Jian'
'Guo, Xiang-Guang'
'Lin, Zu-Jin'
'Lu, Can-Zhong'

_publ_section_title
;
 Enantioselective inclusion of alcohols by solvent-controlled assembled
 flexible metal-organic frameworks.
;
_journal_issue 10
_journal_name_full 'Inorganic chemistry'
_journal_page_first 4794
_journal_page_last 4796
_journal_paper_doi 10.1021/ic500436g
_journal_volume 53
_journal_year 2014
_chemical_absolute_configuration ad
_chemical_formula_moiety 'C19 H24 Cu2 N6 O6'
_chemical_formula_sum 'C19 H24 Cu2 N6 O6'
_chemical_formula_weight 559.52
_chemical_name_systematic
;
 ?
;
_space_group_crystal_system orthorhombic
_space_group_IT_number 19
_space_group_name_Hall 'P 2ac 2ab'
_space_group_name_H-M_alt 'P 21 21 21'
_symmetry_space_group_name_Hall 'P 2ac 2ab'
_symmetry_space_group_name_H-M 'P 21 21 21'
_atom_sites_solution_hydrogens mixed
_audit_creation_method SHELXL-2013
_cell_angle_alpha 90
_cell_angle_beta 90
_cell_angle_gamma 90
_cell_formula_units_Z 4
_cell_length_a 13.0844(2)
_cell_length_b 14.0741(2)
_cell_length_c 16.4507(3)
_cell_measurement_reflns_used 5212
_cell_measurement_temperature 293(2)
_cell_measurement_theta_max 76.3821
_cell_measurement_theta_min 3.3750
_cell_volume 3029.42(8)
_computing_cell_refinement
;
CrysAlisPro, Agilent Technologies,
Version 1.171.36.20 (release 27-06-2012 CrysAlis171 .NET)
;
_computing_data_collection
;
CrysAlisPro, Agilent Technologies,
Version 1.171.36.20 (release 27-06-2012 CrysAlis171 .NET)
;
_computing_data_reduction
;
CrysAlisPro, Agilent Technologies,
Version 1.171.36.20 (release 27-06-2012 CrysAlis171 .NET)
;
_computing_molecular_graphics &#x00A1;&#x00AF;DIAMOND&#x00A1;&#x00AF;
_computing_publication_material 'SHELXL-2013 (Sheldrick, 2013)'
_computing_structure_refinement 'SHELXL-2013 (Sheldrick, 2013)'
_computing_structure_solution 'SHELXL-2013 (Sheldrick, 2013)'
_diffrn_ambient_temperature 293(2)
_diffrn_detector_area_resol_mean 10.3503
_diffrn_measured_fraction_theta_full 1.000
_diffrn_measured_fraction_theta_max 0.992
_diffrn_measurement_device_type 'SuperNova, Dual, Cu at zero, Atlas'
_diffrn_measurement_method '\w scans'
_diffrn_radiation_type CuK\a
_diffrn_radiation_wavelength 1.54184
_diffrn_reflns_av_R_equivalents 0.0254
_diffrn_reflns_av_unetI/netI 0.0331
_diffrn_reflns_Laue_measured_fraction_full 1.000
_diffrn_reflns_Laue_measured_fraction_max 0.992
_diffrn_reflns_limit_h_max 16
_diffrn_reflns_limit_h_min -15
_diffrn_reflns_limit_k_max 12
_diffrn_reflns_limit_k_min -17
_diffrn_reflns_limit_l_max 20
_diffrn_reflns_limit_l_min -20
_diffrn_reflns_number 9866
_diffrn_reflns_point_group_measured_fraction_full 0.863
_diffrn_reflns_point_group_measured_fraction_max 0.833
_diffrn_reflns_theta_full 67.684
_diffrn_reflns_theta_max 76.580
_diffrn_reflns_theta_min 4.134
_exptl_absorpt_coefficient_mu 2.050
_exptl_absorpt_correction_T_max 0.815
_exptl_absorpt_correction_T_min 0.782
_exptl_absorpt_correction_type multi-scan
_exptl_crystal_colour green
_exptl_crystal_density_diffrn 1.227
_exptl_crystal_description block
_exptl_crystal_F_000 1144
_exptl_crystal_size_max 0.200
_exptl_crystal_size_mid 0.100
_exptl_crystal_size_min 0.100
_refine_diff_density_max 1.430
_refine_diff_density_min -0.503
_refine_diff_density_rms 0.223
_refine_ls_abs_structure_details
;
 Flack x determined using 1581 quotients [(I+)-(I-)]/[(I+)+(I-)]
 (Parsons and Flack (2004), Acta Cryst. A60, s61).
;
_refine_ls_abs_structure_Flack -0.01(2)
_refine_ls_extinction_method none
_refine_ls_goodness_of_fit_ref 1.021
_refine_ls_hydrogen_treatment mixed
_refine_ls_matrix_type full
_refine_ls_number_parameters 307
_refine_ls_number_reflns 5311
_refine_ls_number_restraints 0
_refine_ls_restrained_S_all 1.021
_refine_ls_R_factor_all 0.0623
_refine_ls_R_factor_gt 0.0593
_refine_ls_shift/su_max 0.000
_refine_ls_shift/su_mean 0.000
_refine_ls_structure_factor_coef Fsqd
_refine_ls_weighting_details
;
 w=1/[\s^2^(Fo^2^)+(0.1532P)^2^+0.6907P]
 where P=(Fo^2^+2Fc^2^)/3
;
_refine_ls_weighting_scheme calc
_refine_ls_wR_factor_gt 0.1798
_refine_ls_wR_factor_ref 0.1863
_reflns_Friedel_coverage 0.501
_reflns_Friedel_fraction_full 0.688
_reflns_Friedel_fraction_max 0.632
_reflns_number_gt 4975
_reflns_number_total 5311
_reflns_threshold_expression 'I > 2\s(I)'
_cod_data_source_file ic500436g_si_001.cif
_cod_data_source_block L-3-NPE
_cod_depositor_comments 'Adding full bibliography for 4338272--4338281.cif.'
_cod_original_cell_volume 3029.41(9)
_cod_database_code 4338278
_shelx_space_group_comment
;
The symmetry employed for this shelxl refinement is uniquely defined
by the following loop, which should always be used as a source of
symmetry information in preference to the above space-group names.
They are only intended as comments.
;
_shelx_estimated_absorpt_t_min 0.685
_shelx_estimated_absorpt_t_max 0.821
_shelxl_version_number 2013-2

loop_
_space_group_symop_operation_xyz
'x, y, z'
'-x+1/2, -y, z+1/2'
'x+1/2, -y+1/2, -z'
'-x, y+1/2, -z+1/2'

loop_
_atom_site_label
_atom_site_type_symbol
_atom_site_fract_x
_atom_site_fract_y
_atom_site_fract_z
_atom_site_U_iso_or_equiv
_atom_site_adp_type
_atom_site_occupancy
_atom_site_site_symmetry_order
_atom_site_calc_flag
_atom_site_refinement_flags_posn
_atom_site_refinement_flags_adp
Cu1 Cu 0.71444(7) 0.20566(6) 0.34215(5) 0.0359(2) Uani 1 1 d . .
Cu2 Cu 0.44125(6) 0.46650(6) 0.41206(5) 0.0371(2) Uani 1 1 d . .
O6 O 0.7955(4) 0.1441(3) 0.4311(3) 0.0419(9) Uani 1 1 d . .
O4 O 0.6285(4) 0.3015(4) 0.2817(3) 0.0520(12) Uani 1 1 d . .
N4 N 0.4039(5) 0.5216(4) 0.5789(3) 0.0455(12) Uani 1 1 d . .
O1 O 0.3866(3) 0.5541(3) 0.3268(3) 0.0425(9) Uani 1 1 d . .
O3 O 0.5230(4) 0.3655(4) 0.4719(3) 0.0476(11) Uani 1 1 d . .
N5 N 0.7856(4) 0.1631(4) 0.1801(3) 0.0404(11) Uani 1 1 d . .
H5A H 0.7249 0.1442 0.1684 0.048 Uiso 1 1 calc R U
C5 C 0.5748(5) 0.3170(4) 0.4218(4) 0.0393(12) Uani 1 1 d . .
N6 N 0.8170(4) 0.1899(4) 0.2551(3) 0.0385(10) Uani 1 1 d . .
C16 C 0.9464(5) 0.2071(4) 0.1663(4) 0.0385(11) Uani 1 1 d . .
C4 C 0.5697(5) 0.3439(4) 0.3325(4) 0.0421(12) Uani 1 1 d . .
O5 O 0.2925(4) 0.3901(4) 0.4364(3) 0.0546(12) Uani 1 1 d . .
O2 O 0.6237(5) 0.0759(4) 0.3067(3) 0.0588(14) Uani 1 1 d . .
N1 N 0.5025(5) 0.4095(4) 0.3191(3) 0.0460(13) Uani 1 1 d . .
N3 N 0.4267(4) 0.5548(4) 0.5054(3) 0.0387(10) Uani 1 1 d . .
N2 N 0.6340(4) 0.2457(4) 0.4322(3) 0.0418(11) Uani 1 1 d . .
C8 C 0.7551(5) 0.1475(4) 0.5026(4) 0.0388(12) Uani 1 1 d . .
C1 C 0.4087(5) 0.5327(5) 0.2537(4) 0.0406(12) Uani 1 1 d . .
C15 C 0.9140(5) 0.2152(5) 0.2489(4) 0.0409(12) Uani 1 1 d . .
C11 C 0.4352(4) 0.6719(4) 0.5985(4) 0.0382(12) Uani 1 1 d . .
C6 C 0.6517(5) 0.1980(5) 0.5091(4) 0.0423(13) Uani 1 1 d . .
H6 H 0.6528 0.2442 0.5537 0.051 Uiso 1 1 calc R U
C12 C 0.4447(6) 0.6473(4) 0.5164(4) 0.0442(13) Uani 1 1 d . .
C18 C 0.8634(5) 0.1702(5) 0.1257(4) 0.0421(13) Uani 1 1 d . .
C2 C 0.4797(8) 0.4488(7) 0.2395(4) 0.064(2) Uani 1 1 d . .
H2A H 0.5422 0.4686 0.2115 0.077 Uiso 1 1 calc R U
C7 C 0.5686(6) 0.1250(7) 0.5231(5) 0.0616(19) Uani 1 1 d . .
H7A H 0.5030 0.1554 0.5203 0.092 Uiso 1 1 calc R U
H7B H 0.5772 0.0968 0.5758 0.092 Uiso 1 1 calc R U
H7C H 0.5728 0.0766 0.4822 0.092 Uiso 1 1 calc R U
C10 C 0.4070(6) 0.5899(5) 0.6355(4) 0.0486(15) Uani 1 1 d . .
C17 C 1.0522(5) 0.2291(4) 0.1333(4) 0.0442(14) Uani 1 1 d . .
H17A H 1.1015 0.2207 0.1767 0.053 Uiso 1 1 calc R U
H17B H 1.0682 0.1833 0.0911 0.053 Uiso 1 1 calc R U
C13 C 0.4638(13) 0.7118(7) 0.4471(5) 0.101(5) Uani 1 1 d . .
H13A H 0.5350 0.7103 0.4333 0.151 Uiso 1 1 calc R U
H13B H 0.4447 0.7753 0.4619 0.151 Uiso 1 1 calc R U
H13C H 0.4240 0.6916 0.4012 0.151 Uiso 1 1 calc R U
C9 C 0.3797(14) 0.5660(9) 0.7217(6) 0.105(5) Uani 1 1 d . .
H9A H 0.3597 0.5004 0.7249 0.157 Uiso 1 1 calc R U
H9B H 0.3242 0.6055 0.7392 0.157 Uiso 1 1 calc R U
H9C H 0.4379 0.5766 0.7561 0.157 Uiso 1 1 calc R U
C19 C 0.8474(8) 0.1364(8) 0.0406(5) 0.068(2) Uani 1 1 d . .
H19A H 0.7803 0.1094 0.0356 0.102 Uiso 1 1 calc R U
H19B H 0.8977 0.0890 0.0276 0.102 Uiso 1 1 calc R U
H19C H 0.8540 0.1889 0.0038 0.102 Uiso 1 1 calc R U
C14 C 0.9741(8) 0.2449(9) 0.3209(5) 0.077(3) Uani 1 1 d . .
H14A H 0.9324 0.2839 0.3555 0.115 Uiso 1 1 calc R U
H14B H 1.0328 0.2805 0.3035 0.115 Uiso 1 1 calc R U
H14C H 0.9961 0.1897 0.3504 0.115 Uiso 1 1 calc R U
H4 H 0.380(5) 0.459(5) 0.591(4) 0.034(17) Uiso 1 1 d . .
C3 C 0.4164(17) 0.3756(10) 0.1864(8) 0.146(9) Uani 1 1 d . .
H3A H 0.4578 0.3208 0.1752 0.219 Uiso 1 1 calc R U
H3B H 0.3969 0.4051 0.1361 0.219 Uiso 1 1 calc R U
H3C H 0.3563 0.3565 0.2156 0.219 Uiso 1 1 calc R U

loop_
_atom_site_aniso_label
_atom_site_aniso_U_11
_atom_site_aniso_U_22
_atom_site_aniso_U_33
_atom_site_aniso_U_23
_atom_site_aniso_U_13
_atom_site_aniso_U_12
Cu1 0.0407(4) 0.0381(4) 0.0290(4) 0.0013(3) 0.0049(3) 0.0085(3)
Cu2 0.0418(4) 0.0408(4) 0.0288(4) -0.0026(3) 0.0000(3) 0.0103(3)
O6 0.047(2) 0.046(2) 0.0334(19) 0.0004(17) 0.0007(18) 0.0130(19)
O4 0.065(3) 0.058(3) 0.033(2) 0.005(2) 0.012(2) 0.029(2)
N4 0.064(3) 0.043(3) 0.029(2) -0.002(2) 0.001(2) -0.015(2)
O1 0.050(2) 0.042(2) 0.036(2) 0.0035(17) -0.0016(18) 0.0145(18)
O3 0.057(2) 0.056(3) 0.0297(19) -0.0005(19) 0.0040(19) 0.023(2)
N5 0.038(2) 0.054(3) 0.029(2) -0.002(2) 0.005(2) -0.009(2)
C5 0.046(3) 0.040(3) 0.031(3) 0.001(2) -0.001(2) 0.009(2)
N6 0.043(2) 0.040(3) 0.033(2) -0.004(2) 0.006(2) -0.004(2)
C16 0.039(3) 0.032(2) 0.045(3) 0.006(2) 0.011(3) -0.003(2)
C4 0.053(3) 0.044(3) 0.030(3) 0.001(2) 0.007(3) 0.013(3)
O5 0.062(3) 0.065(3) 0.037(2) 0.006(2) 0.005(2) -0.024(3)
O2 0.073(3) 0.064(3) 0.039(2) -0.016(2) 0.003(3) -0.029(3)
N1 0.058(3) 0.049(3) 0.031(2) 0.005(2) 0.006(2) 0.021(2)
N3 0.041(2) 0.039(2) 0.035(2) -0.0011(19) -0.001(2) -0.004(2)
N2 0.050(3) 0.047(3) 0.028(2) 0.000(2) 0.001(2) 0.017(2)
C8 0.048(3) 0.036(3) 0.033(3) 0.000(2) -0.001(2) 0.008(2)
C1 0.042(3) 0.043(3) 0.037(3) 0.006(2) 0.005(2) 0.010(2)
C15 0.042(3) 0.041(3) 0.039(3) 0.001(2) 0.005(2) -0.005(2)
C11 0.034(2) 0.042(3) 0.038(3) -0.008(2) -0.004(2) -0.005(2)
C6 0.051(3) 0.049(3) 0.027(2) 0.001(3) 0.006(2) 0.014(3)
C12 0.056(3) 0.041(3) 0.036(3) 0.000(2) -0.002(3) -0.011(3)
C18 0.047(3) 0.049(3) 0.030(3) -0.001(2) 0.007(2) -0.006(3)
C2 0.087(5) 0.076(5) 0.028(3) 0.008(3) 0.009(3) 0.049(5)
C7 0.056(4) 0.075(5) 0.054(4) 0.007(4) 0.020(3) 0.006(4)
C10 0.060(4) 0.049(3) 0.037(3) -0.005(3) 0.002(3) -0.014(3)
C17 0.037(3) 0.043(3) 0.053(3) 0.013(3) 0.011(3) 0.002(2)
C13 0.188(14) 0.068(5) 0.045(4) 0.010(4) -0.010(6) -0.057(8)
C9 0.176(14) 0.093(7) 0.045(4) -0.018(5) 0.029(7) -0.070(9)
C19 0.076(5) 0.090(6) 0.039(4) -0.008(4) 0.013(4) -0.022(5)
C14 0.076(5) 0.108(7) 0.046(4) -0.007(4) 0.000(4) -0.037(6)
C3 0.25(2) 0.106(9) 0.083(7) -0.059(7) -0.085(11) 0.108(13)

loop_
_atom_type_symbol
_atom_type_description
_atom_type_scat_dispersion_real
_atom_type_scat_dispersion_imag
_atom_type_scat_source
C C 0.0181 0.0091 'International Tables Vol C Tables 4.2.6.8 and 6.1.1.4'
H H 0.0000 0.0000 'International Tables Vol C Tables 4.2.6.8 and 6.1.1.4'
N N 0.0311 0.0180 'International Tables Vol C Tables 4.2.6.8 and 6.1.1.4'
O O 0.0492 0.0322 'International Tables Vol C Tables 4.2.6.8 and 6.1.1.4'
Cu Cu -1.9646 0.5888 'International Tables Vol C Tables 4.2.6.8 and 6.1.1.4'

loop_
_geom_angle_atom_site_label_1
_geom_angle_atom_site_label_2
_geom_angle_atom_site_label_3
_geom_angle
_geom_angle_site_symmetry_1
_geom_angle_site_symmetry_3
N2 Cu1 N6 166.8(2) . .
N2 Cu1 O6 81.5(2) . .
N6 Cu1 O6 97.0(2) . .
N2 Cu1 O4 82.9(2) . .
N6 Cu1 O4 95.5(2) . .
O6 Cu1 O4 160.7(2) . .
N2 Cu1 O2 98.7(2) . .
N6 Cu1 O2 94.5(2) . .
O6 Cu1 O2 96.7(2) . .
O4 Cu1 O2 96.9(3) . .
N1 Cu2 N3 157.8(3) . .
N1 Cu2 O1 81.2(2) . .
N3 Cu2 O1 97.0(2) . .
N1 Cu2 O3 82.7(2) . .
N3 Cu2 O3 96.5(2) . .
O1 Cu2 O3 163.49(18) . .
N1 Cu2 O5 107.7(3) . .
N3 Cu2 O5 94.5(2) . .
O1 Cu2 O5 96.3(2) . .
O3 Cu2 O5 92.0(2) . .
C8 O6 Cu1 115.6(4) . .
C4 O4 Cu1 108.9(4) . .
N3 N4 C10 112.0(5) . .
C1 O1 Cu2 115.9(4) . .
C5 O3 Cu2 110.0(4) . .
C18 N5 N6 110.6(5) . .
O3 C5 N2 131.2(6) . .
O3 C5 C4 118.2(5) . .
N2 C5 C4 110.6(5) . .
C15 N6 N5 107.1(5) . .
C15 N6 Cu1 132.7(5) . .
N5 N6 Cu1 119.1(4) . .
C18 C16 C15 105.0(5) . .
C18 C16 C17 128.4(6) . .
C15 C16 C17 126.5(6) . .
O4 C4 N1 128.9(6) . .
O4 C4 C5 119.2(5) . .
N1 C4 C5 112.0(5) . .
C8 O5 Cu2 133.5(4) 3_456 .
C1 O2 Cu1 141.6(5) 4_645 .
C4 N1 C2 124.5(5) . .
C4 N1 Cu2 116.6(4) . .
C2 N1 Cu2 118.5(4) . .
N4 N3 C12 104.9(5) . .
N4 N3 Cu2 120.4(4) . .
C12 N3 Cu2 134.3(5) . .
C5 N2 C6 125.2(5) . .
C5 N2 Cu1 117.6(4) . .
C6 N2 Cu1 117.0(4) . .
O5 C8 O6 124.2(6) 3_556 .
O5 C8 C6 119.5(6) 3_556 .
O6 C8 C6 116.3(5) . .
O2 C1 O1 124.4(6) 4_655 .
O2 C1 C2 117.8(6) 4_655 .
O1 C1 C2 117.9(5) . .
N6 C15 C16 109.7(6) . .
N6 C15 C14 121.5(6) . .
C16 C15 C14 128.8(6) . .
C10 C11 C12 104.2(5) . .
C10 C11 C17 130.0(6) . 2_665
C12 C11 C17 125.6(6) . 2_665
N2 C6 C7 109.4(6) . .
N2 C6 C8 107.1(5) . .
C7 C6 C8 109.4(6) . .
N3 C12 C11 110.9(6) . .
N3 C12 C13 121.5(6) . .
C11 C12 C13 127.3(7) . .
N5 C18 C16 107.4(5) . .
N5 C18 C19 119.3(6) . .
C16 C18 C19 133.3(7) . .
N1 C2 C1 106.4(5) . .
N1 C2 C3 110.9(9) . .
C1 C2 C3 105.7(8) . .
N4 C10 C11 107.9(6) . .
N4 C10 C9 119.3(7) . .
C11 C10 C9 132.9(7) . .
C11 C17 C16 114.9(5) 2_664 .

loop_
_geom_bond_atom_site_label_1
_geom_bond_atom_site_label_2
_geom_bond_distance
_geom_bond_site_symmetry_2
Cu1 N2 1.903(5) .
Cu1 N6 1.975(5) .
Cu1 O6 2.004(4) .
Cu1 O4 2.018(5) .
Cu1 O2 2.255(5) .
Cu2 N1 1.904(5) .
Cu2 N3 1.984(5) .
Cu2 O1 2.000(4) .
Cu2 O3 2.034(5) .
Cu2 O5 2.260(5) .
O6 C8 1.291(8) .
O4 C4 1.283(8) .
N4 N3 1.330(7) .
N4 C10 1.339(9) .
O1 C1 1.272(7) .
O3 C5 1.267(8) .
N5 C18 1.358(8) .
N5 N6 1.355(7) .
C5 N2 1.279(8) .
C5 C4 1.517(8) .
N6 C15 1.323(8) .
C16 C18 1.376(9) .
C16 C15 1.426(8) .
C16 C17 1.519(8) .
C4 N1 1.295(8) .
O5 C8 1.235(8) 3_456
O2 C1 1.240(8) 4_645
N1 C2 1.451(8) .
N3 C12 1.336(8) .
N2 C6 1.451(7) .
C8 O5 1.235(8) 3_556
C8 C6 1.531(8) .
C1 O2 1.240(8) 4_655
C1 C2 1.521(9) .
C15 C14 1.483(10) .
C11 C10 1.356(10) .
C11 C12 1.400(8) .
C11 C17 1.514(8) 2_665
C6 C7 1.513(11) .
C12 C13 1.479(10) .
C18 C19 1.494(10) .
C2 C3 1.585(19) .
C10 C9 1.499(11) .
C17 C11 1.514(8) 2_664
